data_4510255
loop_
_publ_author_name
'Yue, Cheng-Yang'
'Lei, Xiao-Wu'
'Liu, Rui-Qiu'
'Zhang, Hui-Ping'
'Zhai, Xiu-Rong'
'Li, Wen-Peng'
'Zhou, Meng'
'Zhao, Zhi-Fei'
'Ma, Yun-Xiang'
'Yang, Ya-Dong'

_publ_section_title
;
 Syntheses, Crystal Structures, and Photocatalytic Properties of a Series
 of Mercury Thioantimonates Directed by Transition Metal Complexes
;
_journal_issue 5
_journal_name_full 'Crystal Growth &amp; Design'
_journal_page_first 2411
_journal_paper_doi 10.1021/cg500153u
_journal_volume 14
_journal_year 2014
_chemical_formula_sum 'C6 H18 Co Hg N4 S5 Sb2'
_chemical_formula_weight 809.63
_chemical_name_systematic
; 
 ? 
;
_space_group_IT_number 2
_symmetry_cell_setting triclinic
_symmetry_space_group_name_Hall '-P 1'
_symmetry_space_group_name_H-M 'P -1'
_atom_sites_solution_hydrogens geom
_atom_sites_solution_primary direct
_atom_sites_solution_secondary difmap
_audit_creation_method SHELXL-97
_cell_angle_alpha 69.6290(10)
_cell_angle_beta 77.7390(10)
_cell_angle_gamma 85.7230(10)
_cell_formula_units_Z 2
_cell_length_a 7.3778(4)
_cell_length_b 10.5551(6)
_cell_length_c 12.3071(7)
_cell_measurement_temperature 296(2)
_cell_volume 877.96(9)
_computing_cell_refinement 'APEX2 Software Suite (Bruker,2005)'
_computing_data_collection 'APEX2 Software Suite (Bruker,2005)'
_computing_data_reduction 'APEX2 Software Suite (Bruker,2005)'
_computing_structure_refinement 'SHELXL-97 (Sheldrick, 2008)'
_computing_structure_solution 'SHELXS-97 (Sheldrick, 2008)'
_diffrn_ambient_temperature 296(2)
_diffrn_measured_fraction_theta_full 0.970
_diffrn_measured_fraction_theta_max 0.970
_diffrn_measurement_device_type 'Bruker SMART CCD area detector'
_diffrn_measurement_method omega-scan
_diffrn_radiation_monochromator graphite
_diffrn_radiation_source 'fine-focus sealed tube'
_diffrn_radiation_type MoK\a
_diffrn_radiation_wavelength 0.71073
_diffrn_reflns_av_R_equivalents 0.0198
_diffrn_reflns_av_sigmaI/netI 0.0231
_diffrn_reflns_limit_h_max 9
_diffrn_reflns_limit_h_min -9
_diffrn_reflns_limit_k_max 13
_diffrn_reflns_limit_k_min -13
_diffrn_reflns_limit_l_max 16
_diffrn_reflns_limit_l_min -15
_diffrn_reflns_number 10241
_diffrn_reflns_theta_full 27.70
_diffrn_reflns_theta_max 27.70
_diffrn_reflns_theta_min 2.23
_exptl_absorpt_coefficient_mu 13.274
_exptl_absorpt_correction_T_max 0.3503
_exptl_absorpt_correction_T_min 0.2988
_exptl_absorpt_correction_type multi-scan
_exptl_crystal_colour brown
_exptl_crystal_density_diffrn 3.063
_exptl_crystal_density_method 'not measured'
_exptl_crystal_description prism
_exptl_crystal_F_000 742
_exptl_crystal_size_max 0.12
_exptl_crystal_size_mid 0.10
_exptl_crystal_size_min 0.10
_refine_diff_density_max 1.159
_refine_diff_density_min -2.101
_refine_diff_density_rms 0.177
_refine_ls_extinction_coef ,
_refine_ls_extinction_method SHELXL
_refine_ls_goodness_of_fit_ref 1.094
_refine_ls_hydrogen_treatment constr
_refine_ls_matrix_type full
_refine_ls_number_parameters 172
_refine_ls_number_reflns 3987
_refine_ls_number_restraints 0
_refine_ls_restrained_S_all 1.094
_refine_ls_R_factor_all 0.0266
_refine_ls_R_factor_gt 0.0243
_refine_ls_shift/su_max 0.001
_refine_ls_shift/su_mean 0.000
_refine_ls_structure_factor_coef Fsqd
_refine_ls_weighting_details 'calc w=1/[\s^2^(Fo^2^)+(0.0314P)^2^+2.6891P] where P=(Fo^2^+2Fc^2^)/3'
_refine_ls_weighting_scheme calc
_refine_ls_wR_factor_gt 0.0648
_refine_ls_wR_factor_ref 0.0658
_reflns_number_gt 3723
_reflns_number_total 3987
_reflns_threshold_expression >2sigma(I)
_cod_data_source_file cg500153u_si_008.cif
_cod_data_source_block C6N4H18CoHgSb2S5
_cod_depositor_comments 'Adding full bibliography for 4510254--4510263.cif.'
_cod_original_sg_symbol_H-M P-1
_cod_database_code 4510255

loop_
_symmetry_equiv_pos_as_xyz
'x, y, z'
'-x, -y, -z'

loop_
_atom_site_label
_atom_site_type_symbol
_atom_site_fract_x
_atom_site_fract_y
_atom_site_fract_z
_atom_site_U_iso_or_equiv
_atom_site_adp_type
_atom_site_occupancy
_atom_site_symmetry_multiplicity
_atom_site_calc_flag
_atom_site_refinement_flags
Co1 Co 0.22257(8) 0.12519(6) 0.28937(6) 0.01940(13) Uani 1 1 d .
Hg1 Hg 0.17656(3) 0.35105(2) 0.71517(2) 0.03307(7) Uani 1 1 d .
Sb2 Sb 0.70765(4) 0.42295(3) 0.63219(3) 0.02059(8) Uani 1 1 d .
Sb1 Sb 0.42823(4) 0.17976(3) 0.52630(3) 0.02337(8) Uani 1 1 d .
S1 S 0.15312(15) 0.35623(12) 0.49535(10) 0.0213(2) Uani 1 1 d .
S2 S 0.41623(17) 0.50931(14) 0.70808(14) 0.0324(3) Uani 1 1 d .
S3 S 0.3269(2) 0.11212(13) 0.73851(11) 0.0304(3) Uani 1 1 d .
S4 S 0.85487(17) 0.39934(13) 0.79772(11) 0.0252(2) Uani 1 1 d .
S5 S 0.25404(17) 0.01901(12) 0.48860(11) 0.0243(2) Uani 1 1 d .
C6 C -0.0641(7) 0.2989(6) 0.1776(5) 0.0307(11) Uani 1 1 d .
H6A H -0.1403 0.3794 0.1687 0.037 Uiso 1 1 calc R
H6B H -0.1409 0.2257 0.1823 0.037 Uiso 1 1 calc R
C4 C 0.4099(7) 0.2382(6) 0.0270(5) 0.0331(12) Uani 1 1 d .
H4A H 0.4102 0.3000 -0.0527 0.040 Uiso 1 1 calc R
H4B H 0.4756 0.1568 0.0218 0.040 Uiso 1 1 calc R
C2 C 0.1424(8) 0.0944(6) 0.0648(5) 0.0304(11) Uani 1 1 d .
H2A H 0.1876 0.1050 -0.0179 0.037 Uiso 1 1 calc R
H2B H 0.0081 0.0996 0.0787 0.037 Uiso 1 1 calc R
C5 C 0.0948(7) 0.3235(5) 0.0729(5) 0.0287(11) Uani 1 1 d .
H5A H 0.0473 0.3400 0.0014 0.034 Uiso 1 1 calc R
H5B H 0.1639 0.4026 0.0633 0.034 Uiso 1 1 calc R
C3 C 0.5061(8) 0.3032(6) 0.0919(5) 0.0344(12) Uani 1 1 d .
H3A H 0.6366 0.3164 0.0554 0.041 Uiso 1 1 calc R
H3B H 0.4511 0.3907 0.0880 0.041 Uiso 1 1 calc R
C1 C 0.2014(9) -0.0406(6) 0.1413(6) 0.0388(13) Uani 1 1 d .
H1A H 0.1410 -0.1124 0.1300 0.047 Uiso 1 1 calc R
H1B H 0.3345 -0.0513 0.1197 0.047 Uiso 1 1 calc R
N1 N 0.2174(5) 0.2047(4) 0.0917(3) 0.0212(8) Uani 1 1 d .
N3 N 0.4847(6) 0.2133(5) 0.2165(4) 0.0275(9) Uani 1 1 d .
H3C H 0.5076 0.2612 0.2600 0.033 Uiso 1 1 calc R
H3D H 0.5703 0.1473 0.2212 0.033 Uiso 1 1 calc R
N4 N 0.0110(6) 0.2636(5) 0.2862(4) 0.0270(9) Uani 1 1 d .
H4C H -0.0803 0.2293 0.3495 0.032 Uiso 1 1 calc R
H4D H 0.0534 0.3389 0.2909 0.032 Uiso 1 1 calc R
N2 N 0.1496(7) -0.0485(4) 0.2653(4) 0.0335(10) Uani 1 1 d .
H2C H 0.2061 -0.1203 0.3099 0.040 Uiso 1 1 calc R
H2D H 0.0263 -0.0611 0.2900 0.040 Uiso 1 1 calc R

loop_
_atom_site_aniso_label
_atom_site_aniso_U_11
_atom_site_aniso_U_22
_atom_site_aniso_U_33
_atom_site_aniso_U_23
_atom_site_aniso_U_13
_atom_site_aniso_U_12
Co1 0.0197(3) 0.0192(3) 0.0197(3) -0.0058(2) -0.0059(2) -0.0009(2)
Hg1 0.02418(11) 0.04078(13) 0.03802(13) -0.01832(10) -0.00654(8) 0.00204(8)
Sb2 0.01981(15) 0.01826(15) 0.02534(17) -0.00952(12) -0.00494(12) 0.00154(11)
Sb1 0.02666(16) 0.02366(16) 0.01945(16) -0.00612(12) -0.00531(12) -0.00201(12)
S1 0.0205(5) 0.0221(5) 0.0198(5) -0.0056(4) -0.0042(4) 0.0026(4)
S2 0.0188(5) 0.0289(6) 0.0511(8) -0.0206(6) 0.0015(5) -0.0003(5)
S3 0.0450(7) 0.0274(6) 0.0186(6) -0.0074(5) -0.0099(5) 0.0096(5)
S4 0.0255(6) 0.0287(6) 0.0198(6) -0.0067(5) -0.0046(4) 0.0021(5)
S5 0.0289(6) 0.0213(5) 0.0232(6) -0.0053(5) -0.0101(5) -0.0008(4)
C6 0.024(2) 0.040(3) 0.035(3) -0.019(2) -0.013(2) 0.010(2)
C4 0.026(2) 0.050(3) 0.020(2) -0.011(2) 0.002(2) -0.006(2)
C2 0.037(3) 0.036(3) 0.027(3) -0.018(2) -0.010(2) -0.001(2)
C5 0.036(3) 0.029(3) 0.023(2) -0.007(2) -0.014(2) 0.006(2)
C3 0.028(3) 0.042(3) 0.026(3) -0.002(2) -0.002(2) -0.013(2)
C1 0.053(4) 0.030(3) 0.045(3) -0.024(3) -0.014(3) 0.002(2)
N1 0.0241(19) 0.023(2) 0.0173(19) -0.0078(16) -0.0044(15) -0.0025(15)
N3 0.022(2) 0.036(2) 0.025(2) -0.0090(19) -0.0064(16) -0.0027(17)
N4 0.026(2) 0.033(2) 0.024(2) -0.0138(18) -0.0047(17) 0.0037(17)
N2 0.047(3) 0.021(2) 0.035(3) -0.0073(19) -0.015(2) -0.0015(19)

loop_
_atom_type_symbol
_atom_type_description
_atom_type_scat_dispersion_real
_atom_type_scat_dispersion_imag
_atom_type_scat_source
C C 0.0033 0.0016 'International Tables Vol C Tables 4.2.6.8 and 6.1.1.4'
H H 0.0000 0.0000 'International Tables Vol C Tables 4.2.6.8 and 6.1.1.4'
Co Co 0.3494 0.9721 'International Tables Vol C Tables 4.2.6.8 and 6.1.1.4'
Hg Hg -2.3894 9.2266 'International Tables Vol C Tables 4.2.6.8 and 6.1.1.4'
N N 0.0061 0.0033 'International Tables Vol C Tables 4.2.6.8 and 6.1.1.4'
S S 0.1246 0.1234 'International Tables Vol C Tables 4.2.6.8 and 6.1.1.4'
Sb Sb -0.5866 1.5461 'International Tables Vol C Tables 4.2.6.8 and 6.1.1.4'

loop_
_geom_angle_atom_site_label_1
_geom_angle_atom_site_label_2
_geom_angle_atom_site_label_3
_geom_angle
_geom_angle_site_symmetry_1
_geom_angle_site_symmetry_3
N4 Co1 N2 113.36(19) . .
N4 Co1 N3 113.49(18) . .
N2 Co1 N3 122.3(2) . .
N4 Co1 N1 79.73(16) . .
N2 Co1 N1 78.85(16) . .
N3 Co1 N1 78.35(15) . .
N4 Co1 S5 107.87(13) . .
N2 Co1 S5 96.15(13) . .
N3 Co1 S5 99.67(12) . .
N1 Co1 S5 172.20(11) . .
S4 Hg1 S2 115.69(4) 1_455 .
S4 Hg1 S3 126.89(4) 1_455 .
S2 Hg1 S3 109.12(4) . .
S4 Hg1 S1 102.54(4) 1_455 .
S2 Hg1 S1 112.32(4) . .
S3 Hg1 S1 84.69(4) . .
S4 Hg1 Sb1 140.45(3) 1_455 .
S2 Hg1 Sb1 101.34(3) . .
S3 Hg1 Sb1 42.68(3) . .
S1 Hg1 Sb1 47.47(2) . .
S2 Sb2 S4 96.82(5) . .
S2 Sb2 S1 96.53(4) . 2_666
S4 Sb2 S1 95.94(4) . 2_666
S3 Sb1 S5 99.26(5) . .
S3 Sb1 S1 90.72(4) . .
S5 Sb1 S1 90.62(4) . .
S3 Sb1 Hg1 47.39(3) . .
S5 Sb1 Hg1 116.20(3) . .
S1 Sb1 Hg1 49.45(3) . .
Sb2 S1 Sb1 107.03(4) 2_666 .
Sb2 S1 Hg1 102.12(4) 2_666 .
Sb1 S1 Hg1 83.08(3) . .
Sb2 S2 Hg1 105.54(5) . .
Sb1 S3 Hg1 89.93(4) . .
Sb2 S4 Hg1 100.25(4) . 1_655
Co1 S5 Sb1 104.27(5) . .
N4 C6 C5 109.0(4) . .
N4 C6 H6A 109.9 . .
C5 C6 H6A 109.9 . .
N4 C6 H6B 109.9 . .
C5 C6 H6B 109.9 . .
H6A C6 H6B 108.3 . .
N1 C4 C3 109.2(4) . .
N1 C4 H4A 109.9 . .
C3 C4 H4A 109.9 . .
N1 C4 H4B 109.9 . .
C3 C4 H4B 109.9 . .
H4A C4 H4B 108.3 . .
N1 C2 C1 110.1(4) . .
N1 C2 H2A 109.6 . .
C1 C2 H2A 109.6 . .
N1 C2 H2B 109.6 . .
C1 C2 H2B 109.6 . .
H2A C2 H2B 108.1 . .
N1 C5 C6 109.4(4) . .
N1 C5 H5A 109.8 . .
C6 C5 H5A 109.8 . .
N1 C5 H5B 109.8 . .
C6 C5 H5B 109.8 . .
H5A C5 H5B 108.2 . .
N3 C3 C4 108.5(4) . .
N3 C3 H3A 110.0 . .
C4 C3 H3A 110.0 . .
N3 C3 H3B 110.0 . .
C4 C3 H3B 110.0 . .
H3A C3 H3B 108.4 . .
N2 C1 C2 108.7(4) . .
N2 C1 H1A 109.9 . .
C2 C1 H1A 109.9 . .
N2 C1 H1B 109.9 . .
C2 C1 H1B 109.9 . .
H1A C1 H1B 108.3 . .
C5 N1 C4 112.8(4) . .
C5 N1 C2 111.9(4) . .
C4 N1 C2 111.3(4) . .
C5 N1 Co1 106.1(3) . .
C4 N1 Co1 107.4(3) . .
C2 N1 Co1 107.0(3) . .
C3 N3 Co1 114.0(3) . .
C3 N3 H3C 108.7 . .
Co1 N3 H3C 108.7 . .
C3 N3 H3D 108.7 . .
Co1 N3 H3D 108.7 . .
H3C N3 H3D 107.6 . .
C6 N4 Co1 111.7(3) . .
C6 N4 H4C 109.3 . .
Co1 N4 H4C 109.3 . .
C6 N4 H4D 109.3 . .
Co1 N4 H4D 109.3 . .
H4C N4 H4D 107.9 . .
C1 N2 Co1 112.2(3) . .
C1 N2 H2C 109.2 . .
Co1 N2 H2C 109.2 . .
C1 N2 H2D 109.2 . .
Co1 N2 H2D 109.2 . .
H2C N2 H2D 107.9 . .

loop_
_geom_bond_atom_site_label_1
_geom_bond_atom_site_label_2
_geom_bond_distance
_geom_bond_site_symmetry_2
Co1 N4 2.054(4) .
Co1 N2 2.081(4) .
Co1 N3 2.088(4) .
Co1 N1 2.288(4) .
Co1 S5 2.3689(14) .
Hg1 S4 2.4659(12) 1_455
Hg1 S2 2.4896(13) .
Hg1 S3 2.6242(13) .
Hg1 S1 2.7288(12) .
Hg1 Sb1 3.5654(4) .
Sb2 S2 2.4028(13) .
Sb2 S4 2.4368(13) .
Sb2 S1 2.4651(12) 2_666
Sb1 S3 2.4170(13) .
Sb1 S5 2.4233(12) .
Sb1 S1 2.6467(12) .
S1 Sb2 2.4651(12) 2_666
S4 Hg1 2.4659(12) 1_655
C6 N4 1.473(7) .
C6 C5 1.508(8) .
C6 H6A 0.9700 .
C6 H6B 0.9700 .
C4 N1 1.475(6) .
C4 C3 1.518(8) .
C4 H4A 0.9700 .
C4 H4B 0.9700 .
C2 N1 1.488(6) .
C2 C1 1.502(8) .
C2 H2A 0.9700 .
C2 H2B 0.9700 .
C5 N1 1.470(6) .
C5 H5A 0.9700 .
C5 H5B 0.9700 .
C3 N3 1.478(7) .
C3 H3A 0.9700 .
C3 H3B 0.9700 .
C1 N2 1.466(8) .
C1 H1A 0.9700 .
C1 H1B 0.9700 .
N3 H3C 0.9000 .
N3 H3D 0.9000 .
N4 H4C 0.9000 .
N4 H4D 0.9000 .
N2 H2C 0.9000 .
N2 H2D 0.9000 .

loop_
_geom_hbond_atom_site_label_D
_geom_hbond_atom_site_label_H
_geom_hbond_atom_site_label_A
_geom_hbond_distance_DH
_geom_hbond_distance_HA
_geom_hbond_distance_DA
_geom_hbond_angle_DHA
_geom_hbond_site_symmetry_A
N3 H3C S2 0.90 2.70 3.531(5) 153.7 2_666
N3 H3D S3 0.90 2.69 3.511(5) 152.7 2_656
N4 H4C S5 0.90 2.87 3.636(5) 143.2 2_556
N4 H4D S4 0.90 2.67 3.498(5) 152.7 2_666
N4 H4D S1 0.90 2.83 3.426(4) 124.5 .
N2 H2D S3 0.90 2.82 3.641(5) 152.9 2_556

loop_
_geom_torsion_atom_site_label_1
_geom_torsion_atom_site_label_2
_geom_torsion_atom_site_label_3
_geom_torsion_atom_site_label_4
_geom_torsion
_geom_torsion_site_symmetry_1
_geom_torsion_site_symmetry_4
S4 Hg1 Sb1 S3 -94.43(7) 1_455 .
S2 Hg1 Sb1 S3 105.98(6) . .
S1 Hg1 Sb1 S3 -144.04(6) . .
S4 Hg1 Sb1 S5 -16.49(6) 1_455 .
S2 Hg1 Sb1 S5 -176.07(5) . .
S3 Hg1 Sb1 S5 77.95(6) . .
S1 Hg1 Sb1 S5 -66.09(5) . .
S4 Hg1 Sb1 S1 49.60(6) 1_455 .
S2 Hg1 Sb1 S1 -109.98(5) . .
S3 Hg1 Sb1 S1 144.04(6) . .
S3 Sb1 S1 Sb2 126.22(5) . 2_666
S5 Sb1 S1 Sb2 -134.50(5) . 2_666
Hg1 Sb1 S1 Sb2 100.61(5) . 2_666
S3 Sb1 S1 Hg1 25.61(4) . .
S5 Sb1 S1 Hg1 124.89(4) . .
S4 Hg1 S1 Sb2 103.78(4) 1_455 2_666
S2 Hg1 S1 Sb2 -21.06(5) . 2_666
S3 Hg1 S1 Sb2 -129.57(5) . 2_666
Sb1 Hg1 S1 Sb2 -106.01(4) . 2_666
S4 Hg1 S1 Sb1 -150.21(4) 1_455 .
S2 Hg1 S1 Sb1 84.94(4) . .
S3 Hg1 S1 Sb1 -23.57(4) . .
S4 Sb2 S2 Hg1 -123.15(6) . .
S1 Sb2 S2 Hg1 140.05(5) 2_666 .
S4 Hg1 S2 Sb2 177.34(5) 1_455 .
S3 Hg1 S2 Sb2 26.68(7) . .
S1 Hg1 S2 Sb2 -65.40(6) . .
Sb1 Hg1 S2 Sb2 -16.93(6) . .
S5 Sb1 S3 Hg1 -117.24(4) . .
S1 Sb1 S3 Hg1 -26.50(4) . .
S4 Hg1 S3 Sb1 127.46(5) 1_455 .
S2 Hg1 S3 Sb1 -86.04(5) . .
S1 Hg1 S3 Sb1 25.76(4) . .
S2 Sb2 S4 Hg1 -170.01(5) . 1_655
S1 Sb2 S4 Hg1 -72.68(5) 2_666 1_655
N4 Co1 S5 Sb1 -79.68(14) . .
N2 Co1 S5 Sb1 163.33(15) . .
N3 Co1 S5 Sb1 38.99(14) . .
N1 Co1 S5 Sb1 113.6(8) . .
S3 Sb1 S5 Co1 155.02(5) . .
S1 Sb1 S5 Co1 64.20(5) . .
Hg1 Sb1 S5 Co1 108.19(4) . .
N4 C6 C5 N1 55.1(6) . .
N1 C4 C3 N3 53.2(6) . .
N1 C2 C1 N2 53.1(6) . .
C6 C5 N1 C4 -154.0(4) . .
C6 C5 N1 C2 79.6(5) . .
C6 C5 N1 Co1 -36.7(4) . .
C3 C4 N1 C5 76.9(5) . .
C3 C4 N1 C2 -156.5(4) . .
C3 C4 N1 Co1 -39.6(5) . .
C1 C2 N1 C5 -149.4(5) . .
C1 C2 N1 C4 83.4(6) . .
C1 C2 N1 Co1 -33.6(5) . .
N4 Co1 N1 C5 10.4(3) . .
N2 Co1 N1 C5 126.9(3) . .
N3 Co1 N1 C5 -106.4(3) . .
S5 Co1 N1 C5 177.5(6) . .
N4 Co1 N1 C4 131.2(4) . .
N2 Co1 N1 C4 -112.3(4) . .
N3 Co1 N1 C4 14.4(3) . .
S5 Co1 N1 C4 -61.6(9) . .
N4 Co1 N1 C2 -109.2(3) . .
N2 Co1 N1 C2 7.3(3) . .
N3 Co1 N1 C2 134.0(3) . .
S5 Co1 N1 C2 57.9(9) . .
C4 C3 N3 Co1 -40.5(6) . .
N4 Co1 N3 C3 -58.8(4) . .
N2 Co1 N3 C3 83.0(4) . .
N1 Co1 N3 C3 14.4(4) . .
S5 Co1 N3 C3 -173.3(4) . .
C5 C6 N4 Co1 -45.2(5) . .
N2 Co1 N4 C6 -54.3(4) . .
N3 Co1 N4 C6 91.1(4) . .
N1 Co1 N4 C6 18.7(3) . .
S5 Co1 N4 C6 -159.5(3) . .
C2 C1 N2 Co1 -46.4(6) . .
N4 Co1 N2 C1 94.6(4) . .
N3 Co1 N2 C1 -47.3(5) . .
N1 Co1 N2 C1 21.0(4) . .
S5 Co1 N2 C1 -152.9(4) . .
